data_7010502
loop_
_publ_author_name
'Adams, Christopher J.'
'Anderson, Kirsty M.'
'Bartlett, Ian M.'
'Connelly, Neil G.'
'Orpen, A. Guy'
'Paget, Timothy J.'
'Phetmung, Hirihattaya'
'Smith, David W.'

_publ_section_title
;
 Molybdenum-based alkyne--isocyanide coupling reactions: synthesis of a
 reactive diiminometallacyclopentene complex
;
_journal_issue 8
_journal_name_full 'Journal of the Chemical Society, Dalton Transactions'
_journal_page_first 1284
_journal_paper_doi 10.1039/b010018h
_journal_year 2001
_chemical_formula_sum 'C32 H28 N2'
_chemical_formula_weight 440.56
_chemical_name_systematic
;
?
;
_space_group_IT_number 14
_symmetry_cell_setting monoclinic
_symmetry_space_group_name_Hall '-P 2yn'
_symmetry_space_group_name_H-M 'P 1 21/n 1'
_atom_sites_solution_hydrogens geom
_atom_sites_solution_primary direct
_atom_sites_solution_secondary difmap
_audit_creation_method SHELXL-97
_cell_angle_alpha 90.00
_cell_angle_beta 91.475(16)
_cell_angle_gamma 90.00
_cell_formula_units_Z 4
_cell_length_a 8.8714(11)
_cell_length_b 14.597(2)
_cell_length_c 19.138(3)
_cell_measurement_reflns_used 148
_cell_measurement_temperature 173(2)
_cell_volume 2477.5(6)
_computing_cell_refinement 'Bruker SMART'
_computing_data_collection 'Bruker SMART'
_computing_data_reduction 'Bruker SHELXTL'
_computing_molecular_graphics 'Bruker SHELXTL'
_computing_publication_material 'Bruker SHELXTL'
_computing_structure_refinement 'SHELXL-97 (Sheldrick, 1997)'
_computing_structure_solution 'SHELXS-97 (Sheldrick, 1990)'
_diffrn_ambient_temperature 173(2)
_diffrn_measured_fraction_theta_full 1.000
_diffrn_measured_fraction_theta_max 1.000
_diffrn_measurement_device_type 'Siemens CCD area detector'
_diffrn_measurement_method '\w rotation with narrow frames'
_diffrn_radiation_monochromator graphite
_diffrn_radiation_source 'fine-focus sealed tube'
_diffrn_radiation_type MoK\a
_diffrn_radiation_wavelength 0.71073
_diffrn_reflns_av_R_equivalents 0.0248
_diffrn_reflns_av_sigmaI/netI 0.0244
_diffrn_reflns_limit_h_max 10
_diffrn_reflns_limit_h_min -10
_diffrn_reflns_limit_k_max 17
_diffrn_reflns_limit_k_min -14
_diffrn_reflns_limit_l_max 22
_diffrn_reflns_limit_l_min -19
_diffrn_reflns_number 13017
_diffrn_reflns_theta_full 25.00
_diffrn_reflns_theta_max 25.00
_diffrn_reflns_theta_min 1.75
_diffrn_standards_decay_% 0
_exptl_absorpt_coefficient_mu 0.069
_exptl_absorpt_correction_T_max 1.000000
_exptl_absorpt_correction_T_min 0.767853
_exptl_absorpt_correction_type multi-scan
_exptl_absorpt_process_details 'SADABS (Sheldrick, 1996)'
_exptl_crystal_colour orange
_exptl_crystal_density_diffrn 1.181
_exptl_crystal_density_meas ?
_exptl_crystal_density_method .
_exptl_crystal_description block
_exptl_crystal_F_000 936
_exptl_crystal_size_max 0.4
_exptl_crystal_size_mid 0.3
_exptl_crystal_size_min 0.2
_refine_diff_density_max 0.127
_refine_diff_density_min -0.190
_refine_diff_density_rms 0.035
_refine_ls_extinction_method none
_refine_ls_goodness_of_fit_ref 1.058
_refine_ls_hydrogen_treatment constr
_refine_ls_matrix_type full
_refine_ls_number_parameters 311
_refine_ls_number_reflns 4376
_refine_ls_number_restraints 0
_refine_ls_restrained_S_all 1.058
_refine_ls_R_factor_all 0.0498
_refine_ls_R_factor_gt 0.0367
_refine_ls_shift/su_max 0.000
_refine_ls_shift/su_mean 0.000
_refine_ls_structure_factor_coef Fsqd
_refine_ls_weighting_details 'calc w=1/[\s^2^(Fo^2^)+(0.0585P)^2^+0.1085P] where P=(Fo^2^+2Fc^2^)/3'
_refine_ls_weighting_scheme calc
_refine_ls_wR_factor_gt 0.0935
_refine_ls_wR_factor_ref 0.0996
_reflns_number_gt 3415
_reflns_number_total 4376
_reflns_threshold_expression >2sigma(I)
_cod_data_source_file b010018h.txt
_cod_data_source_block 4
_cod_depositor_comments
;
The following automatic conversions were performed:
'_symmetry_cell_setting' value 'Monoclinic' changed to 'monoclinic'
according to '/home/saulius/struct/CIF-dictionaries/cif_core.dic'
dictionary named 'cif_core.dic' version 2.4.1 from 2010-06-29.

Automatic conversion script
Id: cif_fix_enum 1527 2010-12-29 10:47:43Z saulius 
;
_cod_original_cell_volume 2477.6(6)
_cod_original_sg_symbol_H-M P2(1)/n
_cod_database_code 7010502

loop_
_symmetry_equiv_pos_as_xyz
'x, y, z'
'-x+1/2, y+1/2, -z+1/2'
'-x, -y, -z'
'x-1/2, -y-1/2, z-1/2'

loop_
_atom_site_label
_atom_site_type_symbol
_atom_site_fract_x
_atom_site_fract_y
_atom_site_fract_z
_atom_site_U_iso_or_equiv
_atom_site_adp_type
_atom_site_occupancy
_atom_site_symmetry_multiplicity
_atom_site_calc_flag
_atom_site_refinement_flags
_atom_site_disorder_assembly
_atom_site_disorder_group
N1 N 0.07910(12) 0.72635(7) 0.10803(5) 0.0332(3) Uani 1 1 d . . .
N2 N 0.17289(12) 0.66980(7) 0.26826(5) 0.0315(3) Uani 1 1 d . . .
C2 C 0.02341(13) 0.76794(9) 0.04516(6) 0.0313(3) Uani 1 1 d . . .
C3 C 0.07736(14) 0.85380(9) 0.02549(6) 0.0343(3) Uani 1 1 d . . .
C4 C 0.18869(16) 0.90497(10) 0.07147(7) 0.0448(3) Uani 1 1 d . . .
H4A H 0.2730 0.8645 0.0844 0.067 Uiso 1 1 calc R . .
H4B H 0.1390 0.9255 0.1138 0.067 Uiso 1 1 calc R . .
H4C H 0.2266 0.9582 0.0462 0.067 Uiso 1 1 calc R . .
C5 C 0.02709(16) 0.88908(10) -0.03842(7) 0.0418(3) Uani 1 1 d . . .
H5A H 0.0614 0.9476 -0.0528 0.050 Uiso 1 1 calc R . .
C6 C -0.07200(17) 0.84054(11) -0.08153(7) 0.0460(4) Uani 1 1 d . . .
H6A H -0.1068 0.8662 -0.1246 0.055 Uiso 1 1 calc R . .
C7 C -0.11981(16) 0.75505(10) -0.06161(7) 0.0430(4) Uani 1 1 d . . .
H7A H -0.1860 0.7216 -0.0919 0.052 Uiso 1 1 calc R . .
C8 C -0.07357(14) 0.71643(9) 0.00177(7) 0.0361(3) Uani 1 1 d . . .
C9 C -0.12345(18) 0.62235(10) 0.02383(8) 0.0494(4) Uani 1 1 d . . .
H9A H -0.0350 0.5857 0.0375 0.074 Uiso 1 1 calc R . .
H9B H -0.1775 0.5925 -0.0152 0.074 Uiso 1 1 calc R . .
H9C H -0.1903 0.6277 0.0636 0.074 Uiso 1 1 calc R . .
C10 C 0.27270(14) 0.62468(8) 0.22119(6) 0.0309(3) Uani 1 1 d . . .
C11 C 0.40882(15) 0.66690(9) 0.20551(7) 0.0366(3) Uani 1 1 d . . .
C12 C 0.44752(18) 0.75965(11) 0.23434(8) 0.0516(4) Uani 1 1 d . . .
H12A H 0.4430 0.7582 0.2854 0.077 Uiso 1 1 calc R . .
H12B H 0.3753 0.8049 0.2158 0.077 Uiso 1 1 calc R . .
H12C H 0.5495 0.7765 0.2207 0.077 Uiso 1 1 calc R . .
C13 C 0.50431(16) 0.62177(11) 0.16011(7) 0.0488(4) Uani 1 1 d . . .
H13A H 0.5970 0.6496 0.1483 0.059 Uiso 1 1 calc R . .
C14 C 0.46705(19) 0.53779(12) 0.13212(8) 0.0539(4) Uani 1 1 d . . .
H14A H 0.5333 0.5082 0.1011 0.065 Uiso 1 1 calc R . .
C15 C 0.33312(19) 0.49676(10) 0.14930(8) 0.0504(4) Uani 1 1 d . . .
H15A H 0.3087 0.4383 0.1303 0.060 Uiso 1 1 calc R . .
C16 C 0.23291(16) 0.53898(9) 0.19379(7) 0.0389(3) Uani 1 1 d . . .
C17 C 0.08333(19) 0.49690(11) 0.20958(9) 0.0586(4) Uani 1 1 d . . .
H17A H 0.0734 0.4918 0.2603 0.088 Uiso 1 1 calc R . .
H17B H 0.0767 0.4358 0.1885 0.088 Uiso 1 1 calc R . .
H17C H 0.0022 0.5356 0.1903 0.088 Uiso 1 1 calc R . .
C18 C 0.07397(13) 0.72126(8) 0.23990(6) 0.0288(3) Uani 1 1 d . . .
C19 C -0.04443(13) 0.78450(8) 0.26546(6) 0.0287(3) Uani 1 1 d . . .
C20 C -0.07975(13) 0.81563(8) 0.19881(6) 0.0294(3) Uani 1 1 d . . .
C21 C 0.03110(14) 0.75155(8) 0.16671(6) 0.0293(3) Uani 1 1 d . . .
C22 C -0.17923(13) 0.88691(8) 0.16938(6) 0.0310(3) Uani 1 1 d . . .
C23 C -0.17908(16) 0.97456(9) 0.19877(7) 0.0397(3) Uani 1 1 d . . .
H23A H -0.1145 0.9879 0.2378 0.048 Uiso 1 1 calc R . .
C24 C -0.27280(18) 1.04190(10) 0.17111(8) 0.0517(4) Uani 1 1 d . . .
H24A H -0.2714 1.1016 0.1909 0.062 Uiso 1 1 calc R . .
C25 C -0.36839(18) 1.02283(11) 0.11479(8) 0.0534(4) Uani 1 1 d . . .
H25A H -0.4344 1.0688 0.0968 0.064 Uiso 1 1 calc R . .
C26 C -0.36781(16) 0.93692(11) 0.08483(8) 0.0460(4) Uani 1 1 d . . .
H26A H -0.4329 0.9239 0.0459 0.055 Uiso 1 1 calc R . .
C27 C -0.27265(14) 0.86958(9) 0.11132(7) 0.0359(3) Uani 1 1 d . . .
H27A H -0.2710 0.8110 0.0897 0.043 Uiso 1 1 calc R . .
C28 C -0.09697(13) 0.80207(8) 0.33585(6) 0.0293(3) Uani 1 1 d . . .
C29 C -0.01497(15) 0.76618(9) 0.39269(7) 0.0358(3) Uani 1 1 d . . .
H29A H 0.0710 0.7290 0.3851 0.043 Uiso 1 1 calc R . .
C30 C -0.05875(17) 0.78464(10) 0.46033(7) 0.0437(4) Uani 1 1 d . . .
H30A H -0.0010 0.7613 0.4988 0.052 Uiso 1 1 calc R . .
C31 C -0.18549(16) 0.83668(10) 0.47216(7) 0.0433(4) Uani 1 1 d . . .
H31A H -0.2146 0.8494 0.5186 0.052 Uiso 1 1 calc R . .
C32 C -0.26990(15) 0.87017(9) 0.41590(7) 0.0391(3) Uani 1 1 d . . .
H32A H -0.3586 0.9047 0.4239 0.047 Uiso 1 1 calc R . .
C33 C -0.22613(14) 0.85382(9) 0.34837(7) 0.0345(3) Uani 1 1 d . . .
H33A H -0.2841 0.8779 0.3102 0.041 Uiso 1 1 calc R . .

loop_
_atom_site_aniso_label
_atom_site_aniso_U_11
_atom_site_aniso_U_22
_atom_site_aniso_U_33
_atom_site_aniso_U_23
_atom_site_aniso_U_13
_atom_site_aniso_U_12
N1 0.0364(6) 0.0362(6) 0.0271(6) 0.0003(5) 0.0039(5) 0.0058(5)
N2 0.0352(6) 0.0296(6) 0.0299(6) 0.0006(4) 0.0024(5) 0.0021(5)
C2 0.0311(6) 0.0385(7) 0.0247(6) -0.0008(5) 0.0057(5) 0.0102(6)
C3 0.0330(6) 0.0399(7) 0.0300(7) 0.0005(6) 0.0035(5) 0.0051(6)
C4 0.0428(8) 0.0483(9) 0.0431(8) 0.0061(7) -0.0038(6) -0.0032(7)
C5 0.0478(8) 0.0439(8) 0.0338(7) 0.0060(6) 0.0040(6) 0.0057(7)
C6 0.0556(9) 0.0522(9) 0.0299(7) 0.0008(6) -0.0051(7) 0.0132(7)
C7 0.0413(8) 0.0518(9) 0.0358(8) -0.0094(6) -0.0035(6) 0.0071(7)
C8 0.0354(7) 0.0405(8) 0.0327(7) -0.0062(6) 0.0063(6) 0.0066(6)
C9 0.0553(9) 0.0484(9) 0.0448(9) -0.0067(7) 0.0064(7) -0.0044(7)
C10 0.0364(7) 0.0304(7) 0.0260(6) 0.0026(5) -0.0003(5) 0.0079(5)
C11 0.0377(7) 0.0427(8) 0.0295(7) 0.0042(6) 0.0009(6) 0.0032(6)
C12 0.0528(9) 0.0554(10) 0.0468(9) -0.0012(7) 0.0067(7) -0.0168(8)
C13 0.0412(8) 0.0677(11) 0.0377(8) 0.0080(7) 0.0068(6) 0.0126(8)
C14 0.0609(10) 0.0626(11) 0.0384(8) -0.0023(7) 0.0049(7) 0.0337(9)
C15 0.0689(11) 0.0374(8) 0.0443(9) -0.0078(7) -0.0080(8) 0.0209(8)
C16 0.0473(8) 0.0301(7) 0.0390(8) 0.0010(6) -0.0050(6) 0.0060(6)
C17 0.0646(10) 0.0379(8) 0.0730(11) -0.0046(8) -0.0017(9) -0.0095(8)
C18 0.0324(6) 0.0272(6) 0.0271(6) 0.0013(5) 0.0044(5) -0.0013(5)
C19 0.0291(6) 0.0277(6) 0.0296(7) -0.0012(5) 0.0034(5) -0.0022(5)
C20 0.0301(6) 0.0299(7) 0.0284(7) -0.0015(5) 0.0046(5) -0.0003(5)
C21 0.0313(6) 0.0289(7) 0.0279(7) -0.0003(5) 0.0031(5) 0.0019(5)
C22 0.0309(6) 0.0338(7) 0.0286(7) 0.0028(5) 0.0084(5) 0.0042(5)
C23 0.0466(8) 0.0371(8) 0.0355(8) 0.0000(6) 0.0057(6) 0.0053(6)
C24 0.0677(10) 0.0378(8) 0.0501(9) 0.0030(7) 0.0133(8) 0.0156(8)
C25 0.0546(9) 0.0539(10) 0.0521(9) 0.0155(8) 0.0086(8) 0.0235(8)
C26 0.0381(7) 0.0585(10) 0.0414(8) 0.0090(7) 0.0019(6) 0.0100(7)
C27 0.0326(7) 0.0403(8) 0.0349(7) 0.0011(6) 0.0052(6) 0.0033(6)
C28 0.0320(6) 0.0279(6) 0.0281(7) -0.0009(5) 0.0057(5) -0.0064(5)
C29 0.0381(7) 0.0366(7) 0.0329(7) 0.0018(6) 0.0041(6) -0.0039(6)
C30 0.0497(8) 0.0533(9) 0.0281(7) 0.0036(6) 0.0021(6) -0.0092(7)
C31 0.0501(8) 0.0498(9) 0.0306(7) -0.0063(6) 0.0147(6) -0.0171(7)
C32 0.0379(7) 0.0406(8) 0.0395(8) -0.0067(6) 0.0148(6) -0.0073(6)
C33 0.0339(7) 0.0365(7) 0.0334(7) -0.0013(6) 0.0063(6) -0.0040(6)

loop_
_atom_type_symbol
_atom_type_description
_atom_type_scat_dispersion_real
_atom_type_scat_dispersion_imag
_atom_type_scat_source
C C 0.0033 0.0016 'International Tables Vol C Tables 4.2.6.8 and 6.1.1.4'
H H 0.0000 0.0000 'International Tables Vol C Tables 4.2.6.8 and 6.1.1.4'
N N 0.0061 0.0033 'International Tables Vol C Tables 4.2.6.8 and 6.1.1.4'

loop_
_geom_angle_atom_site_label_1
_geom_angle_atom_site_label_2
_geom_angle_atom_site_label_3
_geom_angle
_geom_angle_site_symmetry_1
_geom_angle_site_symmetry_3
_geom_angle_publ_flag
C21 N1 C2 120.54(11) . . ?
C18 N2 C10 115.71(10) . . ?
C3 C2 C8 122.14(12) . . ?
C3 C2 N1 119.75(11) . . ?
C8 C2 N1 117.82(12) . . ?
C5 C3 C2 117.72(12) . . ?
C5 C3 C4 121.45(12) . . ?
C2 C3 C4 120.82(11) . . ?
C6 C5 C3 121.26(14) . . ?
C7 C6 C5 119.65(13) . . ?
C6 C7 C8 121.60(13) . . ?
C7 C8 C2 117.57(13) . . ?
C7 C8 C9 122.15(13) . . ?
C2 C8 C9 120.27(12) . . ?
C11 C10 C16 121.74(12) . . ?
C11 C10 N2 118.84(11) . . ?
C16 C10 N2 119.40(11) . . ?
C13 C11 C10 117.93(13) . . ?
C13 C11 C12 121.28(13) . . ?
C10 C11 C12 120.75(12) . . ?
C14 C13 C11 121.35(15) . . ?
C13 C14 C15 119.66(14) . . ?
C14 C15 C16 121.48(14) . . ?
C15 C16 C10 117.84(14) . . ?
C15 C16 C17 121.64(13) . . ?
C10 C16 C17 120.45(13) . . ?
N2 C18 C19 135.47(11) . . ?
N2 C18 C21 136.66(11) . . ?
C19 C18 C21 87.72(9) . . ?
C20 C19 C28 136.36(12) . . ?
C20 C19 C18 92.61(10) . . ?
C28 C19 C18 131.02(11) . . ?
C19 C20 C22 134.99(11) . . ?
C19 C20 C21 92.14(10) . . ?
C22 C20 C21 132.78(11) . . ?
N1 C21 C20 141.58(12) . . ?
N1 C21 C18 131.01(11) . . ?
C20 C21 C18 87.42(9) . . ?
C27 C22 C23 118.80(12) . . ?
C27 C22 C20 121.16(12) . . ?
C23 C22 C20 120.03(12) . . ?
C24 C23 C22 120.14(14) . . ?
C25 C24 C23 120.37(14) . . ?
C26 C25 C24 119.90(14) . . ?
C25 C26 C27 120.17(14) . . ?
C26 C27 C22 120.57(13) . . ?
C29 C28 C33 118.84(11) . . ?
C29 C28 C19 118.76(11) . . ?
C33 C28 C19 122.39(11) . . ?
C30 C29 C28 120.11(13) . . ?
C31 C30 C29 120.57(13) . . ?
C30 C31 C32 119.56(12) . . ?
C33 C32 C31 120.50(13) . . ?
C32 C33 C28 120.37(13) . . ?

loop_
_geom_bond_atom_site_label_1
_geom_bond_atom_site_label_2
_geom_bond_distance
_geom_bond_site_symmetry_2
_geom_bond_publ_flag
N1 C21 1.2659(16) . ?
N1 C2 1.4248(15) . ?
N2 C18 1.2666(16) . ?
N2 C10 1.4389(15) . ?
C2 C3 1.3967(18) . ?
C2 C8 1.3994(18) . ?
C3 C5 1.3900(18) . ?
C3 C4 1.5043(19) . ?
C5 C6 1.385(2) . ?
C6 C7 1.375(2) . ?
C7 C8 1.3899(19) . ?
C8 C9 1.506(2) . ?
C10 C11 1.3952(18) . ?
C10 C16 1.3982(18) . ?
C11 C13 1.3944(19) . ?
C11 C12 1.498(2) . ?
C13 C14 1.375(2) . ?
C14 C15 1.378(2) . ?
C15 C16 1.391(2) . ?
C16 C17 1.500(2) . ?
C18 C19 1.4905(17) . ?
C18 C21 1.5081(17) . ?
C19 C20 1.3826(17) . ?
C19 C28 1.4594(17) . ?
C20 C22 1.4672(17) . ?
C20 C21 1.5002(17) . ?
C22 C27 1.3922(18) . ?
C22 C23 1.3977(18) . ?
C23 C24 1.384(2) . ?
C24 C25 1.383(2) . ?
C25 C26 1.379(2) . ?
C26 C27 1.3834(19) . ?
C28 C29 1.3951(18) . ?
C28 C33 1.3982(18) . ?
C29 C30 1.3875(18) . ?
C30 C31 1.380(2) . ?
C31 C32 1.385(2) . ?
C32 C33 1.3798(18) . ?

loop_
_cod_related_entry_id
_cod_related_entry_database
_cod_related_entry_code
1 ChemSpider 30652732
